data_4033852
loop_
_publ_author_name
'Zhang, Zhi-Jun'
'Wang, Chen'
'Wu, Xing-De'
'Huang, Yan'
'Zhou, Wen-Xia'
'Zhao, Qin-Shi'

_publ_section_title
;
 Phlegmadine A: A <i>Lycopodium</i> Alkaloid with a Unique Cyclobutane
 Ring from <i>Phlegmariurus phlegmaria</i>.
;
_journal_issue 17
_journal_name_full 'The Journal of organic chemistry'
_journal_page_first 11301
_journal_page_last 11305
_journal_paper_doi 10.1021/acs.joc.9b01723
_journal_volume 84
_journal_year 2019
_chemical_absolute_configuration ad
_chemical_formula_moiety 'C17 H25 N O3, H2 O'
_chemical_formula_sum 'C17 H27 N O4'
_chemical_formula_weight 309.39
_space_group_crystal_system orthorhombic
_space_group_IT_number 19
_space_group_name_Hall 'P 2ac 2ab'
_space_group_name_H-M_alt 'P 21 21 21'
_atom_sites_solution_hydrogens mixed
_atom_sites_solution_primary direct
_atom_sites_solution_secondary difmap
_audit_creation_method SHELXL-2014/7
_cell_angle_alpha 90
_cell_angle_beta 90
_cell_angle_gamma 90
_cell_formula_units_Z 8
_cell_length_a 13.2222(3)
_cell_length_b 14.2829(4)
_cell_length_c 17.1194(4)
_cell_measurement_reflns_used 9900
_cell_measurement_temperature 100(2)
_cell_measurement_theta_max 70.20
_cell_measurement_theta_min 3.09
_cell_volume 3233.02(14)
_computing_cell_refinement 'Bruker SAINT'
_computing_data_collection 'Bruker APEX2'
_computing_data_reduction 'Bruker SAINT'
_computing_molecular_graphics 'Bruker SHELXTL'
_computing_publication_material 'Bruker SHELXTL'
_computing_structure_refinement 'SHELXL-2014 (Sheldrick 2014)'
_computing_structure_solution 'SHELXS-97 (Sheldrick 2008)'
_diffrn_ambient_temperature 100(2)
_diffrn_measured_fraction_theta_full 0.994
_diffrn_measured_fraction_theta_max 0.977
_diffrn_measurement_device_type 'Bruker APEX-II CCD'
_diffrn_measurement_method '\f and \w scans'
_diffrn_radiation_type CuK\a
_diffrn_radiation_wavelength 1.54178
_diffrn_reflns_av_R_equivalents 0.0328
_diffrn_reflns_av_unetI/netI 0.0231
_diffrn_reflns_Laue_measured_fraction_full 0.994
_diffrn_reflns_Laue_measured_fraction_max 0.977
_diffrn_reflns_limit_h_max 14
_diffrn_reflns_limit_h_min -16
_diffrn_reflns_limit_k_max 16
_diffrn_reflns_limit_k_min -17
_diffrn_reflns_limit_l_max 18
_diffrn_reflns_limit_l_min -20
_diffrn_reflns_number 20954
_diffrn_reflns_point_group_measured_fraction_full 0.985
_diffrn_reflns_point_group_measured_fraction_max 0.961
_diffrn_reflns_theta_full 67.679
_diffrn_reflns_theta_max 70.198
_diffrn_reflns_theta_min 4.031
_diffrn_source 'fine-focus sealed tube'
_exptl_absorpt_coefficient_mu 0.726
_exptl_absorpt_correction_type multi-scan
_exptl_absorpt_process_details sadabs
_exptl_crystal_colour brown
_exptl_crystal_density_diffrn 1.271
_exptl_crystal_description block
_exptl_crystal_F_000 1344
_exptl_crystal_size_max 1.000
_exptl_crystal_size_mid 0.850
_exptl_crystal_size_min 0.840
_exptl_transmission_factor_max 0.3841
_exptl_transmission_factor_min 0.2719
_refine_diff_density_max 0.187
_refine_diff_density_min -0.194
_refine_diff_density_rms 0.044
_refine_ls_abs_structure_details
;
 Flack x determined using 2524 quotients [(I+)-(I-)]/[(I+)+(I-)]
 (Parsons, Flack and Wagner, Acta Cryst. B69 (2013) 249-259).
;
_refine_ls_abs_structure_Flack 0.10(3)
_refine_ls_extinction_coef 0.0108(4)
_refine_ls_extinction_expression Fc^*^=kFc[1+0.001xFc^2^\l^3^/sin(2\q)]^-1/4^
_refine_ls_extinction_method 'SHELXL-2014/7 (Sheldrick 2014'
_refine_ls_goodness_of_fit_ref 1.096
_refine_ls_hydrogen_treatment mixed
_refine_ls_matrix_type full
_refine_ls_number_parameters 414
_refine_ls_number_reflns 5923
_refine_ls_number_restraints 0
_refine_ls_restrained_S_all 1.096
_refine_ls_R_factor_all 0.0286
_refine_ls_R_factor_gt 0.0285
_refine_ls_shift/su_max 0.001
_refine_ls_shift/su_mean 0.000
_refine_ls_structure_factor_coef Fsqd
_refine_ls_weighting_details 'w=1/[\s^2^(Fo^2^)+(0.0402P)^2^+0.6905P] where P=(Fo^2^+2Fc^2^)/3'
_refine_ls_weighting_scheme calc
_refine_ls_wR_factor_gt 0.0754
_refine_ls_wR_factor_ref 0.0755
_reflns_Friedel_coverage 0.755
_reflns_Friedel_fraction_full 0.974
_reflns_Friedel_fraction_max 0.940
_reflns_number_gt 5921
_reflns_number_total 5923
_reflns_threshold_expression 'I > 2\s(I)'
_cod_data_source_file jo9b01723_si_003.cif
_cod_data_source_block cu_fkb16_0m
_cod_database_code 4033852
_shelx_shelxl_version_number 2014/7
_shelx_space_group_comment
;
The symmetry employed for this shelxl refinement is uniquely defined
by the following loop, which should always be used as a source of
symmetry information in preference to the above space-group names.
They are only intended as comments.
;
_shelx_estimated_absorpt_t_min 0.530
_shelx_estimated_absorpt_t_max 0.581

loop_
_space_group_symop_operation_xyz
'x, y, z'
'x+1/2, -y+1/2, -z'
'-x, y+1/2, -z+1/2'
'-x+1/2, -y, z+1/2'

loop_
_atom_site_label
_atom_site_type_symbol
_atom_site_fract_x
_atom_site_fract_y
_atom_site_fract_z
_atom_site_U_iso_or_equiv
_atom_site_adp_type
_atom_site_occupancy
_atom_site_site_symmetry_order
_atom_site_calc_flag
_atom_site_refinement_flags_posn
_atom_site_refinement_flags_adp
O1 O 0.22944(9) 0.12327(9) 0.96025(7) 0.0212(3) Uani 1 1 d . .
O1S O 0.35544(9) 0.43371(9) 0.77301(7) 0.0189(3) Uani 1 1 d . .
H1SA H 0.3332 0.4922 0.7767 0.028 Uiso 1 1 d R U
H1SB H 0.4051 0.4333 0.7443 0.028 Uiso 1 1 d R U
O2S O 0.34662(10) 0.90131(9) 0.65073(7) 0.0218(3) Uani 1 1 d . .
H2SA H 0.3971 0.9023 0.6228 0.033 Uiso 1 1 d R U
H2SB H 0.3228 0.9593 0.6532 0.033 Uiso 1 1 d R U
O2 O 0.33468(11) 0.18278(10) 1.08478(8) 0.0227(3) Uani 1 1 d . .
H5 H 0.275(2) 0.1623(18) 1.0827(15) 0.034 Uiso 1 1 d . U
O3 O 0.45463(10) -0.09927(9) 0.79236(7) 0.0191(3) Uani 1 1 d . .
H7 H 0.4142(18) -0.0987(18) 0.7527(15) 0.029 Uiso 1 1 d . U
O4 O 0.96002(10) 1.09608(9) 0.08898(7) 0.0205(3) Uani 1 1 d . .
H36 H 0.9202(19) 1.0898(18) 0.1282(15) 0.031 Uiso 1 1 d . U
O5 O 0.82909(10) 0.86572(9) -0.23005(7) 0.0185(3) Uani 1 1 d . .
H41 H 0.7715(19) 0.8831(17) -0.2243(14) 0.028 Uiso 1 1 d . U
O6 O 0.72513(9) 0.90434(10) -0.09796(7) 0.0224(3) Uani 1 1 d . .
N1 N 0.25315(12) 0.08314(11) 0.65098(8) 0.0193(3) Uani 1 1 d . .
N2 N 0.75118(11) 0.89305(11) 0.21211(8) 0.0175(3) Uani 1 1 d . .
C1 C 0.54511(14) 0.21633(14) 1.07592(11) 0.0214(4) Uani 1 1 d . .
H19 H 0.5008 0.2551 1.1084 0.032 Uiso 1 1 calc R U
H18 H 0.5988 0.2553 1.0536 0.032 Uiso 1 1 calc R U
H1 H 0.5753 0.1668 1.1080 0.032 Uiso 1 1 calc R U
C2 C 0.48471(14) 0.17312(12) 1.01132(10) 0.0187(4) Uani 1 1 d . .
C3 C 0.38422(14) 0.16008(12) 1.01701(11) 0.0179(4) Uani 1 1 d . .
C4 C 0.32140(13) 0.12741(12) 0.95181(10) 0.0172(4) Uani 1 1 d . .
C5 C 0.37151(13) 0.10275(12) 0.87342(10) 0.0159(4) Uani 1 1 d . .
C6 C 0.35843(14) 0.18898(12) 0.81970(10) 0.0186(4) Uani 1 1 d . .
H20 H 0.2872 0.2100 0.8227 0.022 Uiso 1 1 calc R U
H21 H 0.4012 0.2404 0.8400 0.022 Uiso 1 1 calc R U
C7 C 0.38559(14) 0.17253(13) 0.73308(11) 0.0207(4) Uani 1 1 d . .
H22 H 0.4357 0.2207 0.7178 0.025 Uiso 1 1 calc R U
H23 H 0.4197 0.1110 0.7293 0.025 Uiso 1 1 calc R U
C8 C 0.29963(15) 0.17413(13) 0.67234(11) 0.0221(4) Uani 1 1 d . .
H24 H 0.2455 0.2155 0.6924 0.027 Uiso 1 1 calc R U
H4 H 0.3262 0.2032 0.6240 0.027 Uiso 1 1 calc R U
C9 C 0.23403(15) 0.08123(14) 0.56625(10) 0.0251(4) Uani 1 1 d . .
H25 H 0.2039 0.0210 0.5519 0.038 Uiso 1 1 calc R U
H3 H 0.2980 0.0895 0.5381 0.038 Uiso 1 1 calc R U
H2 H 0.1875 0.1320 0.5523 0.038 Uiso 1 1 calc R U
C10 C 0.54081(13) 0.14666(13) 0.93849(11) 0.0195(4) Uani 1 1 d . .
H17 H 0.6064 0.1184 0.9535 0.023 Uiso 1 1 calc R U
H16 H 0.5554 0.2042 0.9083 0.023 Uiso 1 1 calc R U
C11 C 0.48436(13) 0.07817(13) 0.88594(10) 0.0170(4) Uani 1 1 d . .
H15 H 0.5182 0.0784 0.8337 0.020 Uiso 1 1 calc R U
C12 C 0.48061(13) -0.02349(13) 0.91483(10) 0.0180(4) Uani 1 1 d . .
H6 H 0.5473 -0.0543 0.9094 0.022 Uiso 1 1 calc R U
H14 H 0.4590 -0.0267 0.9701 0.022 Uiso 1 1 calc R U
C13 C 0.40256(13) -0.06817(12) 0.86131(10) 0.0170(4) Uani 1 1 d . .
H13 H 0.3680 -0.1217 0.8879 0.020 Uiso 1 1 calc R U
C14 C 0.32785(13) 0.01029(12) 0.84371(10) 0.0156(3) Uani 1 1 d . .
C15 C 0.24192(13) -0.00607(13) 0.80585(10) 0.0167(3) Uani 1 1 d . .
H12 H 0.2286 -0.0698 0.7940 0.020 Uiso 1 1 calc R U
C16 C 0.16314(13) 0.06250(13) 0.77933(10) 0.0196(4) Uani 1 1 d . .
H10 H 0.1801 0.1256 0.7995 0.024 Uiso 1 1 calc R U
H11 H 0.0967 0.0443 0.8012 0.024 Uiso 1 1 calc R U
C17 C 0.15594(14) 0.06608(14) 0.69017(11) 0.0221(4) Uani 1 1 d . .
H9 H 0.1279 0.0060 0.6712 0.026 Uiso 1 1 calc R U
H8 H 0.1080 0.1163 0.6752 0.026 Uiso 1 1 calc R U
C18 C 0.72977(15) 0.87790(14) 0.29593(10) 0.0231(4) Uani 1 1 d . .
H50 H 0.7008 0.9350 0.3184 0.035 Uiso 1 1 calc R U
H28 H 0.7927 0.8624 0.3232 0.035 Uiso 1 1 calc R U
H26 H 0.6816 0.8262 0.3018 0.035 Uiso 1 1 calc R U
C19 C 0.79699(13) 0.80758(12) 0.17832(11) 0.0185(4) Uani 1 1 d . .
H49 H 0.7432 0.7715 0.1517 0.022 Uiso 1 1 calc R U
H48 H 0.8230 0.7684 0.2216 0.022 Uiso 1 1 calc R U
C20 C 0.88366(13) 0.82415(13) 0.11979(10) 0.0174(4) Uani 1 1 d . .
H47 H 0.9371 0.7772 0.1301 0.021 Uiso 1 1 calc R U
H29 H 0.9131 0.8866 0.1305 0.021 Uiso 1 1 calc R U
C21 C 0.85639(13) 0.81944(12) 0.03237(10) 0.0163(3) Uani 1 1 d . .
H30 H 0.7851 0.7991 0.0274 0.020 Uiso 1 1 calc R U
H46 H 0.8991 0.7712 0.0072 0.020 Uiso 1 1 calc R U
C22 C 0.86976(12) 0.91280(12) -0.01254(10) 0.0154(3) Uani 1 1 d . .
C23 C 0.98291(13) 0.93627(13) -0.02359(10) 0.0165(4) Uani 1 1 d . .
H38 H 1.0173 0.9274 0.0279 0.020 Uiso 1 1 calc R U
C24 C 1.03690(13) 0.87485(13) -0.08314(10) 0.0183(4) Uani 1 1 d . .
H43 H 1.1029 0.9038 -0.0961 0.022 Uiso 1 1 calc R U
H42 H 1.0506 0.8130 -0.0592 0.022 Uiso 1 1 calc R U
C25 C 0.97832(13) 0.86048(12) -0.15733(10) 0.0171(4) Uani 1 1 d . .
C26 C 1.03323(14) 0.82577(13) -0.22827(11) 0.0210(4) Uani 1 1 d . .
H39 H 0.9982 0.7708 -0.2493 0.032 Uiso 1 1 calc R U
H40 H 1.1025 0.8086 -0.2140 0.032 Uiso 1 1 calc R U
H27 H 1.0348 0.8752 -0.2679 0.032 Uiso 1 1 calc R U
C27 C 0.82905(13) 1.00105(12) 0.02702(9) 0.0158(3) Uani 1 1 d . .
C28 C 0.74409(13) 1.01310(12) 0.06742(9) 0.0164(3) Uani 1 1 d . .
H35 H 0.7325 1.0746 0.0866 0.020 Uiso 1 1 calc R U
C29 C 0.66428(13) 0.94227(13) 0.08661(10) 0.0179(4) Uani 1 1 d . .
H34 H 0.6797 0.8832 0.0587 0.021 Uiso 1 1 calc R U
H33 H 0.5982 0.9653 0.0674 0.021 Uiso 1 1 calc R U
C30 C 0.65595(13) 0.92188(13) 0.17404(10) 0.0183(4) Uani 1 1 d . .
H31 H 0.6304 0.9787 0.2006 0.022 Uiso 1 1 calc R U
H32 H 0.6052 0.8718 0.1818 0.022 Uiso 1 1 calc R U
C31 C 0.90650(13) 1.07949(12) 0.01729(10) 0.0180(4) Uani 1 1 d . .
H37 H 0.8738 1.1381 -0.0023 0.022 Uiso 1 1 calc R U
C32 C 0.98211(13) 1.04142(12) -0.04159(10) 0.0184(4) Uani 1 1 d . .
H45 H 1.0499 1.0694 -0.0338 0.022 Uiso 1 1 calc R U
H44 H 0.9596 1.0535 -0.0958 0.022 Uiso 1 1 calc R U
C33 C 0.87859(13) 0.87684(12) -0.16073(10) 0.0169(4) Uani 1 1 d . .
C34 C 0.81686(13) 0.90006(12) -0.09182(10) 0.0164(4) Uani 1 1 d . .

loop_
_atom_site_aniso_label
_atom_site_aniso_U_11
_atom_site_aniso_U_22
_atom_site_aniso_U_33
_atom_site_aniso_U_23
_atom_site_aniso_U_13
_atom_site_aniso_U_12
O1 0.0136(6) 0.0289(7) 0.0210(6) -0.0008(5) 0.0018(5) 0.0029(5)
O1S 0.0169(6) 0.0220(6) 0.0177(6) -0.0009(5) 0.0012(5) 0.0020(5)
O2S 0.0188(6) 0.0246(7) 0.0221(6) -0.0016(5) 0.0020(5) 0.0015(5)
O2 0.0186(6) 0.0297(7) 0.0198(6) -0.0069(5) 0.0047(5) -0.0030(6)
O3 0.0165(6) 0.0222(6) 0.0187(6) -0.0027(5) 0.0002(5) 0.0033(5)
O4 0.0181(6) 0.0268(7) 0.0168(6) -0.0032(5) 0.0008(5) -0.0046(5)
O5 0.0154(6) 0.0252(7) 0.0149(6) -0.0006(5) -0.0016(5) 0.0011(5)
O6 0.0133(6) 0.0345(7) 0.0195(6) -0.0017(6) -0.0013(5) -0.0001(5)
N1 0.0201(7) 0.0214(8) 0.0165(7) -0.0003(6) -0.0006(6) 0.0020(6)
N2 0.0178(7) 0.0199(7) 0.0147(7) 0.0001(6) 0.0006(6) -0.0014(6)
C1 0.0193(9) 0.0243(9) 0.0206(9) -0.0009(7) 0.0006(7) -0.0038(7)
C2 0.0212(9) 0.0174(8) 0.0176(8) 0.0003(7) 0.0015(7) -0.0006(7)
C3 0.0196(9) 0.0175(8) 0.0165(8) -0.0007(7) 0.0033(7) 0.0002(7)
C4 0.0176(9) 0.0154(8) 0.0185(8) 0.0013(7) 0.0006(7) 0.0026(7)
C5 0.0153(8) 0.0172(8) 0.0153(8) 0.0000(7) 0.0010(6) -0.0003(7)
C6 0.0213(9) 0.0162(8) 0.0184(9) 0.0001(7) 0.0006(7) -0.0006(7)
C7 0.0221(9) 0.0204(9) 0.0197(9) 0.0007(7) 0.0026(7) -0.0038(7)
C8 0.0289(10) 0.0193(9) 0.0181(9) 0.0028(7) 0.0005(7) 0.0003(7)
C9 0.0296(10) 0.0279(10) 0.0178(9) -0.0006(7) -0.0035(7) 0.0043(8)
C10 0.0150(8) 0.0235(9) 0.0199(9) -0.0020(7) 0.0018(7) -0.0021(7)
C11 0.0137(8) 0.0216(9) 0.0158(8) -0.0011(7) 0.0011(6) 0.0005(7)
C12 0.0154(8) 0.0211(9) 0.0175(8) 0.0001(7) 0.0007(7) 0.0036(7)
C13 0.0168(8) 0.0176(8) 0.0168(8) 0.0013(7) 0.0020(6) 0.0003(7)
C14 0.0152(8) 0.0171(8) 0.0146(8) 0.0016(7) 0.0036(7) 0.0004(7)
C15 0.0156(8) 0.0181(8) 0.0165(8) -0.0004(6) 0.0035(7) -0.0007(7)
C16 0.0128(8) 0.0255(9) 0.0206(8) 0.0012(7) 0.0007(7) 0.0016(7)
C17 0.0157(8) 0.0289(10) 0.0216(9) 0.0010(8) -0.0021(7) 0.0034(8)
C18 0.0260(9) 0.0275(10) 0.0157(8) 0.0012(7) 0.0018(7) -0.0040(8)
C19 0.0202(9) 0.0177(8) 0.0176(9) 0.0025(7) 0.0003(7) -0.0009(7)
C20 0.0168(8) 0.0168(8) 0.0184(9) 0.0025(7) -0.0011(7) 0.0013(7)
C21 0.0162(8) 0.0160(8) 0.0167(8) -0.0010(7) 0.0012(7) 0.0002(7)
C22 0.0132(8) 0.0182(8) 0.0149(8) 0.0003(7) 0.0004(6) 0.0001(7)
C23 0.0128(8) 0.0219(9) 0.0148(8) 0.0007(7) -0.0001(6) -0.0015(7)
C24 0.0136(8) 0.0231(9) 0.0183(8) 0.0014(7) 0.0002(7) 0.0012(7)
C25 0.0186(9) 0.0158(8) 0.0167(8) 0.0004(7) 0.0013(7) -0.0007(7)
C26 0.0179(9) 0.0239(9) 0.0214(9) -0.0027(8) -0.0001(7) 0.0014(7)
C27 0.0160(8) 0.0172(8) 0.0142(8) 0.0026(6) -0.0025(6) 0.0012(7)
C28 0.0159(8) 0.0173(8) 0.0159(8) 0.0001(6) -0.0028(7) 0.0015(7)
C29 0.0131(8) 0.0218(8) 0.0188(8) -0.0005(7) 0.0004(7) 0.0001(7)
C30 0.0145(8) 0.0208(8) 0.0196(8) -0.0003(7) 0.0015(7) -0.0016(7)
C31 0.0182(8) 0.0182(9) 0.0175(8) 0.0016(7) -0.0026(7) -0.0013(7)
C32 0.0165(8) 0.0216(9) 0.0169(8) 0.0016(7) 0.0005(7) -0.0034(7)
C33 0.0186(8) 0.0169(8) 0.0153(8) 0.0006(7) -0.0017(7) -0.0016(7)
C34 0.0165(9) 0.0154(8) 0.0172(8) 0.0014(7) -0.0005(7) -0.0008(7)

loop_
_atom_type_symbol
_atom_type_description
_atom_type_scat_dispersion_real
_atom_type_scat_dispersion_imag
_atom_type_scat_source
C C 0.0181 0.0091 'International Tables Vol C Tables 4.2.6.8 and 6.1.1.4'
H H 0.0000 0.0000 'International Tables Vol C Tables 4.2.6.8 and 6.1.1.4'
N N 0.0311 0.0180 'International Tables Vol C Tables 4.2.6.8 and 6.1.1.4'
O O 0.0492 0.0322 'International Tables Vol C Tables 4.2.6.8 and 6.1.1.4'

loop_
_geom_angle_atom_site_label_1
_geom_angle_atom_site_label_2
_geom_angle_atom_site_label_3
_geom_angle
H1SA O1S H1SB 108.4
H2SA O2S H2SB 107.5
C3 O2 H5 109.2(18)
C13 O3 H7 110.2(16)
C31 O4 H36 110.4(16)
C33 O5 H41 108.1(18)
C17 N1 C9 107.24(15)
C17 N1 C8 113.26(15)
C9 N1 C8 109.27(15)
C30 N2 C18 107.82(14)
C30 N2 C19 113.98(14)
C18 N2 C19 109.68(14)
C2 C1 H19 109.5
C2 C1 H18 109.5
H19 C1 H18 109.5
C2 C1 H1 109.5
H19 C1 H1 109.5
H18 C1 H1 109.5
C3 C2 C1 122.03(17)
C3 C2 C10 120.93(17)
C1 C2 C10 117.03(16)
C2 C3 O2 120.02(17)
C2 C3 C4 123.23(17)
O2 C3 C4 116.64(15)
O1 C4 C3 119.15(16)
O1 C4 C5 121.28(16)
C3 C4 C5 119.52(15)
C14 C5 C4 109.00(14)
C14 C5 C6 116.61(14)
C4 C5 C6 106.76(14)
C14 C5 C11 102.37(14)
C4 C5 C11 110.27(14)
C6 C5 C11 111.76(14)
C7 C6 C5 115.08(15)
C7 C6 H20 108.5
C5 C6 H20 108.5
C7 C6 H21 108.5
C5 C6 H21 108.5
H20 C6 H21 107.5
C8 C7 C6 118.32(16)
C8 C7 H22 107.7
C6 C7 H22 107.7
C8 C7 H23 107.7
C6 C7 H23 107.7
H22 C7 H23 107.1
N1 C8 C7 117.33(15)
N1 C8 H24 108.0
C7 C8 H24 108.0
N1 C8 H4 108.0
C7 C8 H4 108.0
H24 C8 H4 107.2
N1 C9 H25 109.5
N1 C9 H3 109.5
H25 C9 H3 109.5
N1 C9 H2 109.5
H25 C9 H2 109.5
H3 C9 H2 109.5
C2 C10 C11 114.23(15)
C2 C10 H17 108.7
C11 C10 H17 108.7
C2 C10 H16 108.7
C11 C10 H16 108.7
H17 C10 H16 107.6
C10 C11 C12 115.65(15)
C10 C11 C5 114.10(15)
C12 C11 C5 103.18(14)
C10 C11 H15 107.8
C12 C11 H15 107.8
C5 C11 H15 107.8
C13 C12 C11 103.00(14)
C13 C12 H6 111.2
C11 C12 H6 111.2
C13 C12 H14 111.2
C11 C12 H14 111.2
H6 C12 H14 109.1
O3 C13 C12 107.43(13)
O3 C13 C14 112.05(14)
C12 C13 C14 104.51(14)
O3 C13 H13 110.9
C12 C13 H13 110.9
C14 C13 H13 110.9
C15 C14 C13 121.43(16)
C15 C14 C5 129.58(16)
C13 C14 C5 108.95(14)
C14 C15 C16 128.80(17)
C14 C15 H12 115.6
C16 C15 H12 115.6
C15 C16 C17 111.52(15)
C15 C16 H10 109.3
C17 C16 H10 109.3
C15 C16 H11 109.3
C17 C16 H11 109.3
H10 C16 H11 108.0
N1 C17 C16 113.98(15)
N1 C17 H9 108.8
C16 C17 H9 108.8
N1 C17 H8 108.8
C16 C17 H8 108.8
H9 C17 H8 107.7
N2 C18 H50 109.5
N2 C18 H28 109.5
H50 C18 H28 109.5
N2 C18 H26 109.5
H50 C18 H26 109.5
H28 C18 H26 109.5
N2 C19 C20 115.58(14)
N2 C19 H49 108.4
C20 C19 H49 108.4
N2 C19 H48 108.4
C20 C19 H48 108.4
H49 C19 H48 107.4
C19 C20 C21 116.81(15)
C19 C20 H47 108.1
C21 C20 H47 108.1
C19 C20 H29 108.1
C21 C20 H29 108.1
H47 C20 H29 107.3
C20 C21 C22 114.69(14)
C20 C21 H30 108.6
C22 C21 H30 108.6
C20 C21 H46 108.6
C22 C21 H46 108.6
H30 C21 H46 107.6
C27 C22 C34 109.18(13)
C27 C22 C23 102.49(14)
C34 C22 C23 110.98(14)
C27 C22 C21 116.72(14)
C34 C22 C21 106.51(13)
C23 C22 C21 110.98(14)
C24 C23 C32 115.66(15)
C24 C23 C22 114.26(14)
C32 C23 C22 103.33(14)
C24 C23 H38 107.7
C32 C23 H38 107.7
C22 C23 H38 107.7
C25 C24 C23 113.78(14)
C25 C24 H43 108.8
C23 C24 H43 108.8
C25 C24 H42 108.8
C23 C24 H42 108.8
H43 C24 H42 107.7
C33 C25 C26 119.92(16)
C33 C25 C24 121.35(16)
C26 C25 C24 118.72(15)
C25 C26 H39 109.5
C25 C26 H40 109.5
H39 C26 H40 109.5
C25 C26 H27 109.5
H39 C26 H27 109.5
H40 C26 H27 109.5
C28 C27 C31 121.87(16)
C28 C27 C22 129.37(16)
C31 C27 C22 108.69(14)
C27 C28 C29 128.41(16)
C27 C28 H35 115.8
C29 C28 H35 115.8
C28 C29 C30 113.21(14)
C28 C29 H34 108.9
C30 C29 H34 108.9
C28 C29 H33 108.9
C30 C29 H33 108.9
H34 C29 H33 107.7
N2 C30 C29 115.08(14)
N2 C30 H31 108.5
C29 C30 H31 108.5
N2 C30 H32 108.5
C29 C30 H32 108.5
H31 C30 H32 107.5
O4 C31 C32 107.56(14)
O4 C31 C27 110.99(14)
C32 C31 C27 104.53(14)
O4 C31 H37 111.2
C32 C31 H37 111.2
C27 C31 H37 111.2
C31 C32 C23 102.80(14)
C31 C32 H45 111.2
C23 C32 H45 111.2
C31 C32 H44 111.2
C23 C32 H44 111.2
H45 C32 H44 109.1
C25 C33 O5 119.30(16)
C25 C33 C34 123.35(16)
O5 C33 C34 117.20(15)
O6 C34 C33 119.59(16)
O6 C34 C22 121.52(15)
C33 C34 C22 118.80(14)

loop_
_geom_bond_atom_site_label_1
_geom_bond_atom_site_label_2
_geom_bond_distance
O1 C4 1.226(2)
O1S H1SA 0.8873
O1S H1SB 0.8202
O2S H2SA 0.8209
O2S H2SB 0.8870
O2 C3 1.371(2)
O2 H5 0.84(3)
O3 C13 1.437(2)
O3 H7 0.86(3)
O4 C31 1.436(2)
O4 H36 0.86(3)
O5 C33 1.365(2)
O5 H41 0.81(3)
O6 C34 1.219(2)
N1 C17 1.470(2)
N1 C9 1.473(2)
N1 C8 1.483(2)
N2 C30 1.476(2)
N2 C18 1.479(2)
N2 C19 1.480(2)
C1 C2 1.497(3)
C1 H19 0.9800
C1 H18 0.9800
C1 H1 0.9800
C2 C3 1.345(3)
C2 C10 1.499(2)
C3 C4 1.468(2)
C4 C5 1.537(2)
C5 C14 1.529(2)
C5 C6 1.547(2)
C5 C11 1.548(2)
C6 C7 1.544(2)
C6 H20 0.9900
C6 H21 0.9900
C7 C8 1.541(3)
C7 H22 0.9900
C7 H23 0.9900
C8 H24 0.9900
C8 H4 0.9900
C9 H25 0.9800
C9 H3 0.9800
C9 H2 0.9800
C10 C11 1.524(2)
C10 H17 0.9900
C10 H16 0.9900
C11 C12 1.535(2)
C11 H15 1.0000
C12 C13 1.520(2)
C12 H6 0.9900
C12 H14 0.9900
C13 C14 1.524(2)
C13 H13 1.0000
C14 C15 1.329(2)
C15 C16 1.500(2)
C15 H12 0.9500
C16 C17 1.530(2)
C16 H10 0.9900
C16 H11 0.9900
C17 H9 0.9900
C17 H8 0.9900
C18 H50 0.9800
C18 H28 0.9800
C18 H26 0.9800
C19 C20 1.540(2)
C19 H49 0.9900
C19 H48 0.9900
C20 C21 1.541(2)
C20 H47 0.9900
C20 H29 0.9900
C21 C22 1.549(2)
C21 H30 0.9900
C21 H46 0.9900
C22 C27 1.529(2)
C22 C34 1.538(2)
C22 C23 1.545(2)
C23 C24 1.523(2)
C23 C32 1.533(2)
C23 H38 1.0000
C24 C25 1.502(2)
C24 H43 0.9900
C24 H42 0.9900
C25 C33 1.340(3)
C25 C26 1.499(2)
C26 H39 0.9800
C26 H40 0.9800
C26 H27 0.9800
C27 C28 1.330(3)
C27 C31 1.527(2)
C28 C29 1.498(2)
C28 H35 0.9500
C29 C30 1.529(2)
C29 H34 0.9900
C29 H33 0.9900
C30 H31 0.9900
C30 H32 0.9900
C31 C32 1.520(2)
C31 H37 1.0000
C32 H45 0.9900
C32 H44 0.9900
C33 C34 1.472(2)

loop_
_geom_hbond_atom_site_label_D
_geom_hbond_atom_site_label_H
_geom_hbond_atom_site_label_A
_geom_hbond_distance_DH
_geom_hbond_distance_HA
_geom_hbond_distance_DA
_geom_hbond_angle_DHA
_geom_hbond_site_symmetry_A
C32 H45 O1 0.99 2.50 3.473(2) 168.3 1_664
C30 H31 O5 0.99 2.58 3.455(2) 148.0 4_675
C12 H6 O6 0.99 2.43 3.401(2) 167.4 1_546
C8 H24 O5 0.99 2.45 3.371(2) 154.9 3_645
O5 H41 O6 0.81(3) 2.27(2) 2.7032(18) 114(2) .
O5 H41 O1S 0.81(3) 2.01(3) 2.7270(18) 148(2) 3_655
O4 H36 O1S 0.86(3) 1.92(3) 2.7704(18) 168(2) 2_566
O3 H7 O2S 0.86(3) 1.96(3) 2.8140(18) 169(2) 1_545
O2 H5 O2S 0.84(3) 2.19(3) 2.9093(19) 144(2) 4_565
O2 H5 O1 0.84(3) 2.25(3) 2.6839(19) 112(2) .
O2S H2SB N1 0.89 1.99 2.876(2) 172.3 1_565
O2S H2SA O4 0.82 1.98 2.7668(18) 161.4 4_675
O1S H1SB O3 0.82 2.01 2.7895(17) 157.9 3_656
O1S H1SA N2 0.89 1.98 2.844(2) 165.9 2_466
C32 H45 O1 0.99 2.50 3.473(2) 168.3 1_664
C30 H31 O5 0.99 2.58 3.455(2) 148.0 4_675
C12 H6 O6 0.99 2.43 3.401(2) 167.4 1_546
C8 H24 O5 0.99 2.45 3.371(2) 154.9 3_645
O5 H41 O6 0.81(3) 2.27(2) 2.7032(18) 114(2) .
O5 H41 O1S 0.81(3) 2.01(3) 2.7270(18) 148(2) 3_655
O4 H36 O1S 0.86(3) 1.92(3) 2.7704(18) 168(2) 2_566
O3 H7 O2S 0.86(3) 1.96(3) 2.8140(18) 169(2) 1_545
O2 H5 O2S 0.84(3) 2.19(3) 2.9093(19) 144(2) 4_565
O2 H5 O1 0.84(3) 2.25(3) 2.6839(19) 112(2) .
O2S H2SB N1 0.89 1.99 2.876(2) 172.3 1_565
O2S H2SA O4 0.82 1.98 2.7668(18) 161.4 4_675
O1S H1SB O3 0.82 2.01 2.7895(17) 157.9 3_656
O1S H1SA N2 0.89 1.98 2.844(2) 165.9 2_466
O1S H1SA N2 0.89 1.98 2.844(2) 165.9 2_466
O1S H1SB O3 0.82 2.01 2.7895(17) 157.9 3_656
O2S H2SA O4 0.82 1.98 2.7668(18) 161.4 4_675
O2S H2SB N1 0.89 1.99 2.876(2) 172.3 1_565
O2 H5 O1 0.84(3) 2.25(3) 2.6839(19) 112(2) .
O2 H5 O2S 0.84(3) 2.19(3) 2.9093(19) 144(2) 4_565
O3 H7 O2S 0.86(3) 1.96(3) 2.8140(18) 169(2) 1_545
O4 H36 O1S 0.86(3) 1.92(3) 2.7704(18) 168(2) 2_566
O5 H41 O1S 0.81(3) 2.01(3) 2.7270(18) 148(2) 3_655
O5 H41 O6 0.81(3) 2.27(2) 2.7032(18) 114(2) .
C8 H24 O5 0.99 2.45 3.371(2) 154.9 3_645
C12 H6 O6 0.99 2.43 3.401(2) 167.4 1_546
C30 H31 O5 0.99 2.58 3.455(2) 148.0 4_675
C32 H45 O1 0.99 2.50 3.473(2) 168.3 1_664
O1S H1SA N2 0.89 1.98 2.844(2) 165.9 2_466
O1S H1SB O3 0.82 2.01 2.7895(17) 157.9 3_656
O2S H2SA O4 0.82 1.98 2.7668(18) 161.4 4_675
O2S H2SB N1 0.89 1.99 2.876(2) 172.3 1_565
O2 H5 O1 0.84(3) 2.25(3) 2.6839(19) 112(2) .
O2 H5 O2S 0.84(3) 2.19(3) 2.9093(19) 144(2) 4_565
O3 H7 O2S 0.86(3) 1.96(3) 2.8140(18) 169(2) 1_545
O4 H36 O1S 0.86(3) 1.92(3) 2.7704(18) 168(2) 2_566
O5 H41 O1S 0.81(3) 2.01(3) 2.7270(18) 148(2) 3_655
O5 H41 O6 0.81(3) 2.27(2) 2.7032(18) 114(2) .
C8 H24 O5 0.99 2.45 3.371(2) 154.9 3_645
C12 H6 O6 0.99 2.43 3.401(2) 167.4 1_546
C30 H31 O5 0.99 2.58 3.455(2) 148.0 4_675
C32 H45 O1 0.99 2.50 3.473(2) 168.3 1_664

loop_
_geom_torsion_atom_site_label_1
_geom_torsion_atom_site_label_2
_geom_torsion_atom_site_label_3
_geom_torsion_atom_site_label_4
_geom_torsion
C1 C2 C3 O2 -2.9(3)
C10 C2 C3 O2 178.53(16)
C1 C2 C3 C4 173.19(17)
C10 C2 C3 C4 -5.4(3)
C2 C3 C4 O1 -175.18(17)
O2 C3 C4 O1 1.0(3)
C2 C3 C4 C5 2.4(3)
O2 C3 C4 C5 178.66(15)
O1 C4 C5 C14 -47.5(2)
C3 C4 C5 C14 134.94(16)
O1 C4 C5 C6 79.3(2)
C3 C4 C5 C6 -98.30(18)
O1 C4 C5 C11 -159.11(16)
C3 C4 C5 C11 23.3(2)
C14 C5 C6 C7 -46.9(2)
C4 C5 C6 C7 -169.00(15)
C11 C5 C6 C7 70.3(2)
C5 C6 C7 C8 111.67(18)
C17 N1 C8 C7 100.82(19)
C9 N1 C8 C7 -139.70(17)
C6 C7 C8 N1 -94.1(2)
C3 C2 C10 C11 -18.7(3)
C1 C2 C10 C11 162.61(16)
C2 C10 C11 C12 -74.3(2)
C2 C10 C11 C5 45.2(2)
C14 C5 C11 C10 -162.08(14)
C4 C5 C11 C10 -46.2(2)
C6 C5 C11 C10 72.38(19)
C14 C5 C11 C12 -35.80(16)
C4 C5 C11 C12 80.07(17)
C6 C5 C11 C12 -161.35(14)
C10 C11 C12 C13 168.28(15)
C5 C11 C12 C13 43.00(16)
C11 C12 C13 O3 86.60(15)
C11 C12 C13 C14 -32.59(16)
O3 C13 C14 C15 72.2(2)
C12 C13 C14 C15 -171.74(16)
O3 C13 C14 C5 -105.73(15)
C12 C13 C14 C5 10.29(18)
C4 C5 C14 C15 81.3(2)
C6 C5 C14 C15 -39.6(3)
C11 C5 C14 C15 -161.88(17)
C4 C5 C14 C13 -100.92(15)
C6 C5 C14 C13 138.17(15)
C11 C5 C14 C13 15.87(17)
C13 C14 C15 C16 -175.90(16)
C5 C14 C15 C16 1.6(3)
C14 C15 C16 C17 114.8(2)
C9 N1 C17 C16 178.05(16)
C8 N1 C17 C16 -61.3(2)
C15 C16 C17 N1 -53.1(2)
C30 N2 C19 C20 99.00(17)
C18 N2 C19 C20 -140.02(15)
N2 C19 C20 C21 -98.93(18)
C19 C20 C21 C22 115.69(17)
C20 C21 C22 C27 -45.2(2)
C20 C21 C22 C34 -167.41(14)
C20 C21 C22 C23 71.67(18)
C27 C22 C23 C24 -162.27(14)
C34 C22 C23 C24 -45.8(2)
C21 C22 C23 C24 72.41(18)
C27 C22 C23 C32 -35.77(16)
C34 C22 C23 C32 80.68(17)
C21 C22 C23 C32 -161.09(14)
C32 C23 C24 C25 -74.95(19)
C22 C23 C24 C25 44.9(2)
C23 C24 C25 C33 -18.2(2)
C23 C24 C25 C26 162.68(16)
C34 C22 C27 C28 80.7(2)
C23 C22 C27 C28 -161.58(17)
C21 C22 C27 C28 -40.1(2)
C34 C22 C27 C31 -102.28(15)
C23 C22 C27 C31 15.45(17)
C21 C22 C27 C31 136.92(15)
C31 C27 C28 C29 -175.73(16)
C22 C27 C28 C29 1.0(3)
C27 C28 C29 C30 114.6(2)
C18 N2 C30 C29 179.06(15)
C19 N2 C30 C29 -58.92(19)
C28 C29 C30 N2 -54.6(2)
C28 C27 C31 O4 72.5(2)
C22 C27 C31 O4 -104.83(15)
C28 C27 C31 C32 -171.85(16)
C22 C27 C31 C32 10.85(18)
O4 C31 C32 C23 85.04(16)
C27 C31 C32 C23 -33.01(17)
C24 C23 C32 C31 168.83(14)
C22 C23 C32 C31 43.22(16)
C26 C25 C33 O5 -3.0(3)
C24 C25 C33 O5 177.89(15)
C26 C25 C33 C34 172.45(16)
C24 C25 C33 C34 -6.7(3)
C25 C33 C34 O6 -172.31(18)
O5 C33 C34 O6 3.2(2)
C25 C33 C34 C22 4.2(3)
O5 C33 C34 C22 179.77(14)
C27 C22 C34 O6 -49.3(2)
C23 C22 C34 O6 -161.53(16)
C21 C22 C34 O6 77.6(2)
C27 C22 C34 C33 134.25(16)
C23 C22 C34 C33 22.0(2)
C21 C22 C34 C33 -98.91(17)
